data_2105278
loop_
_publ_author_name
'Garc\'ia-Tu\~n\'on, Esther'
'Dacu\~na, Bruno'
'Zaragoza, Guillermo'
'Franco, Jaime'
'Guiti\'an, Francisco'

_publ_section_title
;
 Cl--OH ion-exchanging process in chlorapatite
 (Ca~5~(PO~4~)~3~Cl~<i>x~</i>(OH)~1{-~<i>x</i>}) -- a deep insight
;
_journal_coeditor_code ZB5021
_journal_issue 5
_journal_name_full 'Acta Crystallographica Section B'
_journal_page_first 467
_journal_page_last 479
_journal_paper_doi 10.1107/S0108768112019520
_journal_volume 68
_journal_year 2012
_chemical_compound_source 'synthesis as described'
_chemical_formula_moiety '3(O4 P),0.54(Cl),0.46(O H),5(Ca)'
_chemical_formula_sum 'Ca5 Cl0.54 H0.46 O12.46 P3'
_chemical_formula_weight 512.32
_chemical_name_systematic
;
 ?
;
_space_group_IT_number 176
_symmetry_cell_setting trigonal
_symmetry_Int_Tables_number 176
_symmetry_space_group_name_Hall '-P 6c'
_symmetry_space_group_name_H-M 'P 63/m'
_atom_sites_solution_hydrogens geom
_atom_sites_solution_primary direct
_atom_sites_solution_secondary difmap
_audit_conform_dict_location ftp://ftp.iucr.org/pub/cif_core.dic
_audit_conform_dict_name cif_core.dic
_audit_conform_dict_version 2.4
_audit_creation_date 2012-01-17T10:53:40-00:00
_audit_creation_method 'WinGX routine CIF_UPDATE'
_cell_angle_alpha 90
_cell_angle_beta 90
_cell_angle_gamma 120
_cell_formula_units_Z 2
_cell_length_a 9.5439(2)
_cell_length_b 9.5439(2)
_cell_length_c 6.8174(3)
_cell_measurement_reflns_used 1183
_cell_measurement_temperature 293(2)
_cell_measurement_theta_max 26.07
_cell_measurement_theta_min 2.46
_cell_measurement_wavelength 0.71073
_cell_volume 537.78(3)
_computing_cell_refinement 'APPEX2 (BRUKER AXS, 2005)'
_computing_data_collection 'APPEX2 (BRUKER AXS, 2005)'
_computing_data_reduction 'APPEX2 (BRUKER AXS, 2005)'
_computing_molecular_graphics 'Ortep-3 for Windows (Farrugia, 1997)'
_computing_publication_material 'WinGX publication routines (Farrugia, 1999)'
_computing_structure_refinement 'SHELXL-97 (Sheldrick, 2008)'
_computing_structure_solution 'SIR2004 (Giacovazzo et al, 2004)'
_diffrn_ambient_temperature 293(2)
_diffrn_measured_fraction_theta_full 0.998
_diffrn_measured_fraction_theta_max 0.998
_diffrn_measurement_device 'four-circle diffractometer'
_diffrn_measurement_device_type 'BRUKER APPEX-II CCD'
_diffrn_measurement_method 'omega and phi scans'
_diffrn_radiation_monochromator graphite
_diffrn_radiation_probe x-ray
_diffrn_radiation_source 'fine-focus sealed tube'
_diffrn_radiation_type MoK\a
_diffrn_radiation_wavelength 0.7107
_diffrn_reflns_av_R_equivalents 0.0307
_diffrn_reflns_av_unetI/netI 0.0178
_diffrn_reflns_limit_h_max 11
_diffrn_reflns_limit_h_min -11
_diffrn_reflns_limit_k_max 11
_diffrn_reflns_limit_k_min -11
_diffrn_reflns_limit_l_max 8
_diffrn_reflns_limit_l_min -8
_diffrn_reflns_number 2996
_diffrn_reflns_theta_full 26.42
_diffrn_reflns_theta_max 26.42
_diffrn_reflns_theta_min 2.46
_exptl_absorpt_coefficient_mu 3.144
_exptl_absorpt_correction_T_max 0.4296
_exptl_absorpt_correction_T_min 0.3434
_exptl_absorpt_correction_type multi-scan
_exptl_absorpt_process_details 'BRUKER SADABS'
_exptl_crystal_colour colourless
_exptl_crystal_density_diffrn 3.164
_exptl_crystal_density_method 'not measured'
_exptl_crystal_description prism
_exptl_crystal_F_000 508.8
_exptl_crystal_size_max 0.23
_exptl_crystal_size_mid 0.09
_exptl_crystal_size_min 0.07
_refine_diff_density_max 0.735
_refine_diff_density_min -0.537
_refine_diff_density_rms 0.111
_refine_ls_extinction_method none
_refine_ls_goodness_of_fit_ref 1.203
_refine_ls_hydrogen_treatment mixed
_refine_ls_matrix_type full
_refine_ls_number_parameters 46
_refine_ls_number_reflns 402
_refine_ls_number_restraints 14
_refine_ls_restrained_S_all 1.184
_refine_ls_R_factor_all 0.0304
_refine_ls_R_factor_gt 0.028
_refine_ls_shift/su_max 0
_refine_ls_shift/su_mean 0
_refine_ls_structure_factor_coef Fsqd
_refine_ls_weighting_details 'calc w=1/[\s^2^(Fo^2^)+(0.0285P)^2^+1.0863P] where P=(Fo^2^+2Fc^2^)/3'
_refine_ls_weighting_scheme calc
_refine_ls_wR_factor_gt 0.0677
_refine_ls_wR_factor_ref 0.0689
_reflns_number_gt 367
_reflns_number_total 402
_reflns_threshold_expression >2\s(I)
_cod_data_source_file zb5021.cif
_cod_data_source_block 1400r
_cod_database_code 2105278

loop_
_symmetry_equiv_pos_as_xyz
'x, y, z'
'-y, x-y, z'
'-x+y, -x, z'
'-x, -y, z+1/2'
'y, -x+y, z+1/2'
'x-y, x, z+1/2'
'-x, -y, -z'
'y, -x+y, -z'
'x-y, x, -z'
'x, y, -z-1/2'
'-y, x-y, -z-1/2'
'-x+y, -x, -z-1/2'

loop_
_atom_site_label
_atom_site_type_symbol
_atom_site_fract_x
_atom_site_fract_y
_atom_site_fract_z
_atom_site_U_iso_or_equiv
_atom_site_adp_type
_atom_site_occupancy
_atom_site_symmetry_multiplicity
_atom_site_calc_flag
_atom_site_refinement_flags
_atom_site_disorder_assembly
_atom_site_disorder_group
Ca1 Ca 0.6667 0.3333 0.99736(14) 0.0117(3) Uani 1 3 d S . .
Ca2 Ca 0.74331(11) 0.74629(10) 0.25 0.0163(3) Uani 1 2 d S . .
P1 P 0.59691(11) 0.62804(11) 0.75 0.0078(3) Uani 1 2 d S . .
O2 O 0.4102(3) 0.5343(4) 0.75 0.0202(7) Uani 1 2 d S . .
O3 O 0.6487(3) 0.7356(3) 0.5687(3) 0.0272(6) Uani 1 1 d . . .
O4 O 0.6640(4) 0.5117(3) 0.75 0.0139(6) Uani 1 2 d S . .
Cl1 Cl 1 1 0.4608(18) 0.032(4) Uani 0.27 3 d SPU . 1
O1 O 1 1 0.135(3) 0.031(5) Uani 0.15 3 d SPDU . 2
H1 H 1 1 0 0.038 Uiso 0.3 6 d SPD A 2
O1A O 1 1 0.25 0.031(5) Uani 0.16 6 d SPDU . 3
H1A H 1 1 0.106(3) 0.037 Uiso 0.08 3 d SPD B 3

loop_
_atom_site_aniso_label
_atom_site_aniso_U_11
_atom_site_aniso_U_22
_atom_site_aniso_U_33
_atom_site_aniso_U_23
_atom_site_aniso_U_13
_atom_site_aniso_U_12
Ca1 0.0143(4) 0.0143(4) 0.0064(5) 0 0 0.00716(18)
Ca2 0.0243(5) 0.0214(5) 0.0093(4) 0 0 0.0159(4)
P1 0.0100(5) 0.0086(5) 0.0068(5) 0 0 0.0061(4)
O2 0.0107(14) 0.0172(15) 0.0345(18) 0 0 0.0082(12)
O3 0.0492(15) 0.0237(12) 0.0214(12) 0.0136(10) 0.0203(12) 0.0278(11)
O4 0.0195(14) 0.0153(14) 0.0131(14) 0 0 0.0135(12)
Cl1 0.0158(10) 0.0158(10) 0.065(14) 0 0 0.0079(5)
O1 0.015(3) 0.015(3) 0.065(15) 0 0 0.0073(13)
O1A 0.0145(19) 0.0145(19) 0.064(14) 0 0 0.0073(10)

loop_
_atom_type_symbol
_atom_type_description
_atom_type_scat_dispersion_real
_atom_type_scat_dispersion_imag
_atom_type_scat_source
O O 0.0106 0.006 'International Tables Vol C Tables 4.2.6.8 and 6.1.1.4'
P P 0.1023 0.0942 'International Tables Vol C Tables 4.2.6.8 and 6.1.1.4'
Cl Cl 0.1484 0.1585 'International Tables Vol C Tables 4.2.6.8 and 6.1.1.4'
Ca Ca 0.2262 0.3064 'International Tables Vol C Tables 4.2.6.8 and 6.1.1.4'
H H 0 0 'International Tables Vol C Tables 4.2.6.8 and 6.1.1.4'

loop_
_geom_angle_atom_site_label_1
_geom_angle_atom_site_label_2
_geom_angle_atom_site_label_3
_geom_angle
_geom_angle_site_symmetry_1
_geom_angle_site_symmetry_3
O4 Ca1 O4 76.28(7) 3_665 2_655
O4 Ca1 O4 76.28(7) 3_665 .
O4 Ca1 O4 76.28(7) 2_655 .
O4 Ca1 O2 90.91(7) 3_665 9_657
O4 Ca1 O2 152.15(9) 2_655 9_657
O4 Ca1 O2 125.13(9) . 9_657
O4 Ca1 O2 125.13(9) 3_665 8_557
O4 Ca1 O2 90.91(7) 2_655 8_557
O4 Ca1 O2 152.15(10) . 8_557
O2 Ca1 O2 76.21(8) 9_657 8_557
O4 Ca1 O2 152.15(10) 3_665 7_667
O4 Ca1 O2 125.13(9) 2_655 7_667
O4 Ca1 O2 90.91(7) . 7_667
O2 Ca1 O2 76.21(8) 9_657 7_667
O2 Ca1 O2 76.21(8) 8_557 7_667
O4 Ca1 O3 70.10(8) 3_665 5
O4 Ca1 O3 84.08(8) 2_655 5
O4 Ca1 O3 144.21(7) . 5
O2 Ca1 O3 68.23(8) 9_657 5
O2 Ca1 O3 55.47(8) 8_557 5
O2 Ca1 O3 124.74(7) 7_667 5
O4 Ca1 O3 84.08(8) 3_665 6_655
O4 Ca1 O3 144.21(7) 2_655 6_655
O4 Ca1 O3 70.10(8) . 6_655
O2 Ca1 O3 55.47(8) 9_657 6_655
O2 Ca1 O3 124.74(8) 8_557 6_655
O2 Ca1 O3 68.23(9) 7_667 6_655
O3 Ca1 O3 117.01(3) 5 6_655
O4 Ca1 O3 144.21(7) 3_665 4_665
O4 Ca1 O3 70.10(8) 2_655 4_665
O4 Ca1 O3 84.08(8) . 4_665
O2 Ca1 O3 124.74(7) 9_657 4_665
O2 Ca1 O3 68.23(8) 8_557 4_665
O2 Ca1 O3 55.47(8) 7_667 4_665
O3 Ca1 O3 117.01(3) 5 4_665
O3 Ca1 O3 117.01(3) 6_655 4_665
O4 Ca1 P1 90.49(6) 3_665 9_657
O4 Ca1 P1 166.52(6) 2_655 9_657
O4 Ca1 P1 98.31(6) . 9_657
O2 Ca1 P1 27.61(7) 9_657 9_657
O2 Ca1 P1 98.97(6) 8_557 9_657
O2 Ca1 P1 66.66(7) 7_667 9_657
O3 Ca1 P1 93.95(5) 5 9_657
O3 Ca1 P1 28.22(5) 6_655 9_657
O3 Ca1 P1 122.12(5) 4_665 9_657
O4 Ca1 P1 98.31(6) 3_665 8_557
O4 Ca1 P1 90.49(6) 2_655 8_557
O4 Ca1 P1 166.52(6) . 8_557
O2 Ca1 P1 66.66(7) 9_657 8_557
O2 Ca1 P1 27.61(7) 8_557 8_557
O2 Ca1 P1 98.97(6) 7_667 8_557
O3 Ca1 P1 28.22(5) 5 8_557
O3 Ca1 P1 122.12(5) 6_655 8_557
O3 Ca1 P1 93.95(5) 4_665 8_557
P1 Ca1 P1 94.04(2) 9_657 8_557
O4 Ca1 P1 166.52(6) 3_665 7_667
O4 Ca1 P1 98.31(6) 2_655 7_667
O4 Ca1 P1 90.49(6) . 7_667
O2 Ca1 P1 98.97(6) 9_657 7_667
O2 Ca1 P1 66.66(7) 8_557 7_667
O2 Ca1 P1 27.61(7) 7_667 7_667
O3 Ca1 P1 122.12(5) 5 7_667
O3 Ca1 P1 93.95(5) 6_655 7_667
O3 Ca1 P1 28.22(5) 4_665 7_667
P1 Ca1 P1 94.04(2) 9_657 7_667
P1 Ca1 P1 94.04(2) 8_557 7_667
O2 Ca2 O3 86.70(7) 7_666 10_556
O2 Ca2 O3 86.70(7) 7_666 .
O3 Ca2 O3 136.99(14) 10_556 .
O2 Ca2 O1A 152.53(8) 7_666 .
O3 Ca2 O1A 102.59(7) 10_556 .
O3 Ca2 O1A 102.59(7) . .
O2 Ca2 O3 74.29(8) 7_666 9_656
O3 Ca2 O3 137.37(9) 10_556 9_656
O3 Ca2 O3 80.55(5) . 9_656
O1A Ca2 O3 81.74(6) . 9_656
O2 Ca2 O3 74.29(8) 7_666 6_654
O3 Ca2 O3 80.55(5) 10_556 6_654
O3 Ca2 O3 137.37(9) . 6_654
O1A Ca2 O3 81.74(6) . 6_654
O3 Ca2 O3 57.84(10) 9_656 6_654
O2 Ca2 O1 147.6(2) 7_666 10_556
O3 Ca2 O1 119.5(4) 10_556 10_556
O3 Ca2 O1 85.6(4) . 10_556
O1A Ca2 O1 17.8(4) . 10_556
O3 Ca2 O1 73.45(19) 9_656 10_556
O3 Ca2 O1 90.6(2) 6_654 10_556
O2 Ca2 O1 147.6(2) 7_666 .
O3 Ca2 O1 85.6(4) 10_556 .
O3 Ca2 O1 119.5(4) . .
O1A Ca2 O1 17.8(4) . .
O3 Ca2 O1 90.6(2) 9_656 .
O3 Ca2 O1 73.45(19) 6_654 .
O1 Ca2 O1 35.7(8) 10_556 .
O2 Ca2 O4 104.18(9) 7_666 8_566
O3 Ca2 O4 70.31(6) 10_556 8_566
O3 Ca2 O4 70.31(6) . 8_566
O1A Ca2 O4 103.29(6) . 8_566
O3 Ca2 O4 150.85(5) 9_656 8_566
O3 Ca2 O4 150.85(5) 6_654 8_566
O1 Ca2 O4 102.64(7) 10_556 8_566
O1 Ca2 O4 102.64(7) . 8_566
O2 Ca2 Cl1 139.83(16) 7_666 .
O3 Ca2 Cl1 131.3(2) 10_556 .
O3 Ca2 Cl1 73.4(2) . .
O1A Ca2 Cl1 30.5(2) . .
O3 Ca2 Cl1 68.31(10) 9_656 .
O3 Ca2 Cl1 97.01(12) 6_654 .
O1 Ca2 Cl1 12.7(4) 10_556 .
O1 Ca2 Cl1 48.4(5) . .
O4 Ca2 Cl1 101.42(6) 8_566 .
O2 Ca2 Cl1 139.83(16) 7_666 10_556
O3 Ca2 Cl1 73.4(2) 10_556 10_556
O3 Ca2 Cl1 131.3(2) . 10_556
O1A Ca2 Cl1 30.5(2) . 10_556
O3 Ca2 Cl1 97.01(12) 9_656 10_556
O3 Ca2 Cl1 68.31(10) 6_654 10_556
O1 Ca2 Cl1 48.4(5) 10_556 10_556
O1 Ca2 Cl1 12.7(4) . 10_556
O4 Ca2 Cl1 101.42(6) 8_566 10_556
Cl1 Ca2 Cl1 61.1(4) . 10_556
O2 Ca2 P1 69.80(7) 7_666 9_656
O3 Ca2 P1 108.66(6) 10_556 9_656
O3 Ca2 P1 108.66(6) . 9_656
O1A Ca2 P1 82.73(3) . 9_656
O3 Ca2 P1 29.00(5) 9_656 9_656
O3 Ca2 P1 29.00(5) 6_654 9_656
O1 Ca2 P1 83.08(3) 10_556 9_656
O1 Ca2 P1 83.08(3) . 9_656
O4 Ca2 P1 173.98(6) 8_566 9_656
Cl1 Ca2 P1 83.74(3) . 9_656
Cl1 Ca2 P1 83.74(3) 10_556 9_656
O3 P1 O3 108.52(19) 10_557 .
O3 P1 O4 112.07(10) 10_557 .
O3 P1 O4 112.07(10) . .
O3 P1 O2 106.41(12) 10_557 .
O3 P1 O2 106.41(12) . .
O4 P1 O2 111.04(16) . .
O3 P1 Ca2 54.45(9) 10_557 8_566
O3 P1 Ca2 54.45(9) . 8_566
O4 P1 Ca2 135.51(12) . 8_566
O2 P1 Ca2 113.45(12) . 8_566
O3 P1 Ca1 111.48(9) 10_557 4_664
O3 P1 Ca1 59.82(10) . 4_664
O4 P1 Ca1 135.71(8) . 4_664
O2 P1 Ca1 47.49(8) . 4_664
Ca2 P1 Ca1 78.68(2) 8_566 4_664
O3 P1 Ca1 59.82(10) 10_557 7_667
O3 P1 Ca1 111.48(9) . 7_667
O4 P1 Ca1 135.71(8) . 7_667
O2 P1 Ca1 47.49(8) . 7_667
Ca2 P1 Ca1 78.68(2) 8_566 7_667
Ca1 P1 Ca1 64.71(3) 4_664 7_667
O3 P1 Ca2 81.28(11) 10_557 9_656
O3 P1 Ca2 81.28(11) . 9_656
O4 P1 Ca2 55.07(11) . 9_656
O2 P1 Ca2 166.11(12) . 9_656
Ca2 P1 Ca2 80.44(4) 8_566 9_656
Ca1 P1 Ca2 141.04(2) 4_664 9_656
Ca1 P1 Ca2 141.04(2) 7_667 9_656
O3 P1 Ca2 121.52(11) 10_557 7_666
O3 P1 Ca2 121.52(11) . 7_666
O4 P1 Ca2 76.45(12) . 7_666
Ca2 P1 Ca2 148.04(4) 8_566 7_666
Ca1 P1 Ca2 74.43(2) 4_664 7_666
Ca1 P1 Ca2 74.43(2) 7_667 7_666
Ca2 P1 Ca2 131.52(4) 9_656 7_666
P1 O2 Ca2 123.25(16) . 7_666
P1 O2 Ca1 104.90(11) . 4_664
Ca2 O2 Ca1 114.51(9) 7_666 4_664
P1 O2 Ca1 104.90(11) . 7_667
Ca2 O2 Ca1 114.51(9) 7_666 7_667
Ca1 O2 Ca1 89.11(10) 4_664 7_667
P1 O3 Ca2 140.60(12) . .
P1 O3 Ca2 96.56(11) . 8_566
Ca2 O3 Ca2 117.80(9) . 8_566
P1 O3 Ca1 91.96(12) . 4_664
Ca2 O3 Ca1 101.32(10) . 4_664
Ca2 O3 Ca1 97.56(7) 8_566 4_664
P1 O4 Ca1 131.94(7) . 10_557
P1 O4 Ca1 131.94(7) . .
Ca1 O4 Ca1 89.02(9) 10_557 .
P1 O4 Ca2 98.47(13) . 9_656
Ca1 O4 Ca2 98.50(8) 10_557 9_656
Ca1 O4 Ca2 98.50(8) . 9_656
Cl1 Cl1 Ca2 120.5(2) 7_776 .
Cl1 Cl1 Ca2 120.5(2) 7_776 2_765
Ca2 Cl1 Ca2 96.5(3) . 2_765
Cl1 Cl1 Ca2 120.5(2) 7_776 3_675
Ca2 Cl1 Ca2 96.5(3) . 3_675
Ca2 Cl1 Ca2 96.5(3) 2_765 3_675
Cl1 Cl1 Ca2 51.02(16) 7_776 7_776
Ca2 Cl1 Ca2 171.6(4) . 7_776
Ca2 Cl1 Ca2 89.14(4) 2_765 7_776
Ca2 Cl1 Ca2 89.14(4) 3_675 7_776
Cl1 Cl1 Ca2 51.02(17) 7_776 9_656
Ca2 Cl1 Ca2 89.14(4) . 9_656
Ca2 Cl1 Ca2 89.14(4) 2_765 9_656
Ca2 Cl1 Ca2 171.6(4) 3_675 9_656
Ca2 Cl1 Ca2 84.6(3) 7_776 9_656
Cl1 Cl1 Ca2 51.02(18) 7_776 8_566
Ca2 Cl1 Ca2 89.14(4) . 8_566
Ca2 Cl1 Ca2 171.6(4) 2_765 8_566
Ca2 Cl1 Ca2 89.14(4) 3_675 8_566
Ca2 Cl1 Ca2 84.6(3) 7_776 8_566
Ca2 Cl1 Ca2 84.6(3) 9_656 8_566
O1 O1 O1 180.000(12) 10_556 7_775
O1 O1 Ca2 72.2(4) 10_556 2_765
O1 O1 Ca2 107.8(4) 7_775 2_765
O1 O1 Ca2 72.2(4) 10_556 .
O1 O1 Ca2 107.8(4) 7_775 .
Ca2 O1 Ca2 111.1(4) 2_765 .
O1 O1 Ca2 72.2(4) 10_556 3_675
O1 O1 Ca2 107.8(4) 7_775 3_675
Ca2 O1 Ca2 111.1(4) 2_765 3_675
Ca2 O1 Ca2 111.1(4) . 3_675
Ca2 O1A Ca2 120 . 2_765
Ca2 O1A Ca2 120 . 3_675
Ca2 O1A Ca2 120 2_765 3_675

loop_
_geom_bond_atom_site_label_1
_geom_bond_atom_site_label_2
_geom_bond_distance
_geom_bond_site_symmetry_2
Ca1 O4 2.406(2) 3_665
Ca1 O4 2.406(2) 2_655
Ca1 O4 2.406(2) .
Ca1 O2 2.455(2) 9_657
Ca1 O2 2.455(2) 8_557
Ca1 O2 2.455(2) 7_667
Ca1 O3 2.784(3) 5
Ca1 O3 2.784(3) 6_655
Ca1 O3 2.784(3) 4_665
Ca1 P1 3.2184(9) 9_657
Ca1 P1 3.2184(9) 8_557
Ca1 P1 3.2184(9) 7_667
Ca2 O2 2.322(3) 7_666
Ca2 O3 2.336(2) 10_556
Ca2 O3 2.336(2) .
Ca2 O1A 2.4358(9) .
Ca2 O3 2.555(2) 9_656
Ca2 O3 2.555(2) 6_654
Ca2 O1 2.559(6) 10_556
Ca2 O1 2.559(6) .
Ca2 O4 2.822(3) 8_566
Ca2 Cl1 2.828(6) .
Ca2 Cl1 2.828(6) 10_556
Ca2 P1 3.1202(12) 9_656
P1 O3 1.522(2) 10_557
P1 O3 1.522(2) .
P1 O4 1.534(3) .
P1 O2 1.543(3) .
P1 Ca2 3.1202(13) 8_566
P1 Ca1 3.2184(9) 4_664
P1 Ca1 3.2184(9) 7_667
P1 Ca2 3.4045(12) 9_656
P1 Ca2 3.4214(13) 7_666
O2 Ca2 2.322(3) 7_666
O2 Ca1 2.455(2) 4_664
O2 Ca1 2.455(2) 7_667
O3 Ca2 2.555(2) 8_566
O3 Ca1 2.784(3) 4_664
O4 Ca1 2.406(2) 10_557
O4 Ca2 2.822(3) 9_656
Cl1 Cl1 0.53(2) 7_776
Cl1 Ca2 2.828(6) 2_765
Cl1 Ca2 2.828(6) 3_675
Cl1 Ca2 3.134(8) 7_776
Cl1 Ca2 3.134(8) 9_656
Cl1 Ca2 3.134(8) 8_566
O1 O1 1.57(4) 10_556
O1 O1 1.84(4) 7_775
O1 Ca2 2.559(6) 2_765
O1 Ca2 2.559(6) 3_675
O1A Ca2 2.4357(9) 2_765
O1A Ca2 2.4358(9) 3_675

loop_
_geom_torsion_atom_site_label_1
_geom_torsion_atom_site_label_2
_geom_torsion_atom_site_label_3
_geom_torsion_atom_site_label_4
_geom_torsion
_geom_torsion_site_symmetry_1
_geom_torsion_site_symmetry_4
O3 P1 O2 Ca2 -122.20(10) 10_557 7_666
O3 P1 O2 Ca2 122.20(10) . 7_666
O4 P1 O2 Ca2 0 . 7_666
Ca2 P1 O2 Ca2 180 8_566 7_666
Ca1 P1 O2 Ca2 133.45(7) 4_664 7_666
Ca1 P1 O2 Ca2 -133.45(7) 7_667 7_666
Ca2 P1 O2 Ca2 0 9_656 7_666
O3 P1 O2 Ca1 104.34(10) 10_557 4_664
O3 P1 O2 Ca1 -11.25(14) . 4_664
O4 P1 O2 Ca1 -133.45(7) . 4_664
Ca2 P1 O2 Ca1 46.55(7) 8_566 4_664
Ca1 P1 O2 Ca1 93.10(15) 7_667 4_664
Ca2 P1 O2 Ca1 -133.45(7) 9_656 4_664
Ca2 P1 O2 Ca1 -133.45(7) 7_666 4_664
O3 P1 O2 Ca1 11.25(14) 10_557 7_667
O3 P1 O2 Ca1 -104.34(10) . 7_667
O4 P1 O2 Ca1 133.45(7) . 7_667
Ca2 P1 O2 Ca1 -46.55(7) 8_566 7_667
Ca1 P1 O2 Ca1 -93.10(15) 4_664 7_667
Ca2 P1 O2 Ca1 133.45(7) 9_656 7_667
Ca2 P1 O2 Ca1 133.45(7) 7_666 7_667
O3 P1 O3 Ca2 144.86(14) 10_557 .
O4 P1 O3 Ca2 20.6(3) . .
O2 P1 O3 Ca2 -101.0(3) . .
Ca2 P1 O3 Ca2 151.6(3) 8_566 .
Ca1 P1 O3 Ca2 -110.6(3) 4_664 .
Ca1 P1 O3 Ca2 -151.1(2) 7_667 .
Ca2 P1 O3 Ca2 67.2(2) 9_656 .
Ca2 P1 O3 Ca2 -66.7(3) 7_666 .
O3 P1 O3 Ca2 -6.7(2) 10_557 8_566
O4 P1 O3 Ca2 -131.03(12) . 8_566
O2 P1 O3 Ca2 107.42(13) . 8_566
Ca1 P1 O3 Ca2 97.85(8) 4_664 8_566
Ca1 P1 O3 Ca2 57.29(11) 7_667 8_566
Ca2 P1 O3 Ca2 -84.44(8) 9_656 8_566
Ca2 P1 O3 Ca2 141.72(6) 7_666 8_566
O3 P1 O3 Ca1 -104.59(15) 10_557 4_664
O4 P1 O3 Ca1 131.12(12) . 4_664
O2 P1 O3 Ca1 9.57(12) . 4_664
Ca2 P1 O3 Ca1 -97.85(8) 8_566 4_664
Ca1 P1 O3 Ca1 -40.56(9) 7_667 4_664
Ca2 P1 O3 Ca1 177.72(6) 9_656 4_664
Ca2 P1 O3 Ca1 43.87(10) 7_666 4_664
O2 Ca2 O3 P1 31.9(3) 7_666 .
O3 Ca2 O3 P1 113.5(2) 10_556 .
O1A Ca2 O3 P1 -122.0(2) . .
O3 Ca2 O3 P1 -42.7(3) 9_656 .
O3 Ca2 O3 P1 -30.5(4) 6_654 .
O1 Ca2 O3 P1 -116.6(3) 10_556 .
O1 Ca2 O3 P1 -128.1(3) . .
O4 Ca2 O3 P1 138.2(3) 8_566 .
Cl1 Ca2 O3 P1 -112.8(3) . .
Cl1 Ca2 O3 P1 -133.8(2) 10_556 .
P1 Ca2 O3 P1 -35.5(3) 9_656 .
O2 Ca2 O3 Ca2 179.60(12) 7_666 8_566
O3 Ca2 O3 Ca2 -98.80(19) 10_556 8_566
O1A Ca2 O3 Ca2 25.74(12) . 8_566
O3 Ca2 O3 Ca2 104.99(6) 9_656 8_566
O3 Ca2 O3 Ca2 117.19(7) 6_654 8_566
O1 Ca2 O3 Ca2 31.06(16) 10_556 8_566
O1 Ca2 O3 Ca2 19.6(2) . 8_566
O4 Ca2 O3 Ca2 -74.06(11) 8_566 8_566
Cl1 Ca2 O3 Ca2 34.95(12) . 8_566
Cl1 Ca2 O3 Ca2 13.94(19) 10_556 8_566
P1 Ca2 O3 Ca2 112.22(9) 9_656 8_566
O2 Ca2 O3 Ca1 -75.49(8) 7_666 4_664
O3 Ca2 O3 Ca1 6.11(19) 10_556 4_664
O1A Ca2 O3 Ca1 130.65(5) . 4_664
O3 Ca2 O3 Ca1 -150.09(7) 9_656 4_664
O3 Ca2 O3 Ca1 -137.90(14) 6_654 4_664
O1 Ca2 O3 Ca1 135.97(13) 10_556 4_664
O1 Ca2 O3 Ca1 124.55(17) . 4_664
O4 Ca2 O3 Ca1 30.85(7) 8_566 4_664
Cl1 Ca2 O3 Ca1 139.86(9) . 4_664
Cl1 Ca2 O3 Ca1 118.85(13) 10_556 4_664
P1 Ca2 O3 Ca1 -142.87(5) 9_656 4_664
O3 P1 O4 Ca1 -170.69(18) 10_557 10_557
O3 P1 O4 Ca1 -48.4(3) . 10_557
O2 P1 O4 Ca1 70.45(18) . 10_557
Ca2 P1 O4 Ca1 -109.55(18) 8_566 10_557
Ca1 P1 O4 Ca1 20.4(3) 4_664 10_557
Ca1 P1 O4 Ca1 120.48(10) 7_667 10_557
Ca2 P1 O4 Ca1 -109.55(18) 9_656 10_557
Ca2 P1 O4 Ca1 70.45(18) 7_666 10_557
O3 P1 O4 Ca1 48.4(3) 10_557 .
O3 P1 O4 Ca1 170.69(18) . .
O2 P1 O4 Ca1 -70.45(18) . .
Ca2 P1 O4 Ca1 109.55(18) 8_566 .
Ca1 P1 O4 Ca1 -120.48(10) 4_664 .
Ca1 P1 O4 Ca1 -20.4(3) 7_667 .
Ca2 P1 O4 Ca1 109.55(18) 9_656 .
Ca2 P1 O4 Ca1 -70.45(18) 7_666 .
O3 P1 O4 Ca2 -61.15(13) 10_557 9_656
O3 P1 O4 Ca2 61.15(13) . 9_656
O2 P1 O4 Ca2 180 . 9_656
Ca2 P1 O4 Ca2 0 8_566 9_656
Ca1 P1 O4 Ca2 129.97(10) 4_664 9_656
Ca1 P1 O4 Ca2 -129.97(10) 7_667 9_656
Ca2 P1 O4 Ca2 180 7_666 9_656
O4 Ca1 O4 P1 -168.5(3) 3_665 .
O4 Ca1 O4 P1 112.5(3) 2_655 .
O2 Ca1 O4 P1 -87.2(2) 9_657 .
O2 Ca1 O4 P1 47.8(3) 8_557 .
O2 Ca1 O4 P1 -13.5(2) 7_667 .
O3 Ca1 O4 P1 171.19(14) 5 .
O3 Ca1 O4 P1 -79.9(2) 6_655 .
O3 Ca1 O4 P1 41.6(2) 4_665 .
P1 Ca1 O4 P1 -80.0(2) 9_657 .
P1 Ca1 O4 P1 123.8(2) 8_557 .
P1 Ca1 O4 P1 14.1(2) 7_667 .
O4 Ca1 O4 Ca1 39.47(11) 3_665 10_557
O4 Ca1 O4 Ca1 -39.47(11) 2_655 10_557
O2 Ca1 O4 Ca1 120.75(9) 9_657 10_557
O2 Ca1 O4 Ca1 -104.21(15) 8_557 10_557
O2 Ca1 O4 Ca1 -165.52(9) 7_667 10_557
O3 Ca1 O4 Ca1 19.18(18) 5 10_557
O3 Ca1 O4 Ca1 128.07(10) 6_655 10_557
O3 Ca1 O4 Ca1 -110.39(8) 4_665 10_557
P1 Ca1 O4 Ca1 127.94(7) 9_657 10_557
P1 Ca1 O4 Ca1 -28.2(3) 8_557 10_557
P1 Ca1 O4 Ca1 -137.91(7) 7_667 10_557
O4 Ca1 O4 Ca2 -58.97(10) 3_665 9_656
O4 Ca1 O4 Ca2 -137.92(8) 2_655 9_656
O2 Ca1 O4 Ca2 22.30(11) 9_657 9_656
O2 Ca1 O4 Ca2 157.35(13) 8_557 9_656
O2 Ca1 O4 Ca2 96.03(8) 7_667 9_656
O3 Ca1 O4 Ca2 -79.27(13) 5 9_656
O3 Ca1 O4 Ca2 29.62(6) 6_655 9_656
O3 Ca1 O4 Ca2 151.16(7) 4_665 9_656
P1 Ca1 O4 Ca2 29.49(6) 9_657 9_656
P1 Ca1 O4 Ca2 -126.6(3) 8_557 9_656
P1 Ca1 O4 Ca2 123.64(5) 7_667 9_656
O2 Ca2 Cl1 Cl1 -45.7(2) 7_666 7_776
O3 Ca2 Cl1 Cl1 156.88(11) 10_556 7_776
O3 Ca2 Cl1 Cl1 17.91(6) . 7_776
O1A Ca2 Cl1 Cl1 180.000(2) . 7_776
O3 Ca2 Cl1 Cl1 -68.31(10) 9_656 7_776
O3 Ca2 Cl1 Cl1 -119.55(6) 6_654 7_776
O1 Ca2 Cl1 Cl1 180 10_556 7_776
O1 Ca2 Cl1 Cl1 180.000(4) . 7_776
O4 Ca2 Cl1 Cl1 83.15(6) 8_566 7_776
Cl1 Ca2 Cl1 Cl1 180.000(3) 10_556 7_776
P1 Ca2 Cl1 Cl1 -93.71(3) 9_656 7_776
O2 Ca2 Cl1 Ca2 85.7(4) 7_666 2_765
O3 Ca2 Cl1 Ca2 -71.76(13) 10_556 2_765
O3 Ca2 Cl1 Ca2 149.3(2) . 2_765
O1A Ca2 Cl1 Ca2 -48.64(18) . 2_765
O3 Ca2 Cl1 Ca2 63.05(12) 9_656 2_765
O3 Ca2 Cl1 Ca2 11.8(2) 6_654 2_765
O1 Ca2 Cl1 Ca2 -48.64(18) 10_556 2_765
O1 Ca2 Cl1 Ca2 -48.64(18) . 2_765
O4 Ca2 Cl1 Ca2 -145.49(14) 8_566 2_765
Cl1 Ca2 Cl1 Ca2 -48.64(18) 10_556 2_765
P1 Ca2 Cl1 Ca2 37.65(16) 9_656 2_765
O2 Ca2 Cl1 Ca2 -177.01(10) 7_666 3_675
O3 Ca2 Cl1 Ca2 25.5(3) 10_556 3_675
O3 Ca2 Cl1 Ca2 -113.45(17) . 3_675
O1A Ca2 Cl1 Ca2 48.64(18) . 3_675
O3 Ca2 Cl1 Ca2 160.3(3) 9_656 3_675
O3 Ca2 Cl1 Ca2 109.09(16) 6_654 3_675
O1 Ca2 Cl1 Ca2 48.64(18) 10_556 3_675
O1 Ca2 Cl1 Ca2 48.64(18) . 3_675
O4 Ca2 Cl1 Ca2 -48.2(2) 8_566 3_675
Cl1 Ca2 Cl1 Ca2 48.64(18) 10_556 3_675
P1 Ca2 Cl1 Ca2 134.9(2) 9_656 3_675
O2 Ca2 Cl1 Ca2 -3.3(3) 7_666 9_656
O3 Ca2 Cl1 Ca2 -160.80(10) 10_556 9_656
O3 Ca2 Cl1 Ca2 60.23(16) . 9_656
O1A Ca2 Cl1 Ca2 -137.68(13) . 9_656
O3 Ca2 Cl1 Ca2 -25.99(8) 9_656 9_656
O3 Ca2 Cl1 Ca2 -77.23(16) 6_654 9_656
O1 Ca2 Cl1 Ca2 -137.68(13) 10_556 9_656
O1 Ca2 Cl1 Ca2 -137.68(13) . 9_656
O4 Ca2 Cl1 Ca2 125.47(9) 8_566 9_656
Cl1 Ca2 Cl1 Ca2 -137.68(13) 10_556 9_656
P1 Ca2 Cl1 Ca2 -51.39(10) 9_656 9_656
O2 Ca2 Cl1 Ca2 -87.97(11) 7_666 8_566
O3 Ca2 Cl1 Ca2 114.6(2) 10_556 8_566
O3 Ca2 Cl1 Ca2 -24.41(12) . 8_566
O1A Ca2 Cl1 Ca2 137.68(13) . 8_566
O3 Ca2 Cl1 Ca2 -110.6(2) 9_656 8_566
O3 Ca2 Cl1 Ca2 -161.87(12) 6_654 8_566
O1 Ca2 Cl1 Ca2 137.68(13) 10_556 8_566
O1 Ca2 Cl1 Ca2 137.68(13) . 8_566
O4 Ca2 Cl1 Ca2 40.84(17) 8_566 8_566
Cl1 Ca2 Cl1 Ca2 137.68(13) 10_556 8_566
P1 Ca2 Cl1 Ca2 -136.03(15) 9_656 8_566
O2 Ca2 O1 O1 -120.5(6) 7_666 10_556
O3 Ca2 O1 O1 162.81(6) 10_556 10_556
O3 Ca2 O1 O1 19.79(10) . 10_556
O1A Ca2 O1 O1 0.000(5) . 10_556
O3 Ca2 O1 O1 -59.71(5) 9_656 10_556
O3 Ca2 O1 O1 -115.75(12) 6_654 10_556
O4 Ca2 O1 O1 94.14(9) 8_566 10_556
Cl1 Ca2 O1 O1 0.000(3) . 10_556
Cl1 Ca2 O1 O1 180.000(6) 10_556 10_556
P1 Ca2 O1 O1 -87.76(5) 9_656 10_556
O2 Ca2 O1 O1 59.5(6) 7_666 7_775
O3 Ca2 O1 O1 -17.19(6) 10_556 7_775
O3 Ca2 O1 O1 -160.21(10) . 7_775
O1A Ca2 O1 O1 180.000(5) . 7_775
O3 Ca2 O1 O1 120.29(5) 9_656 7_775
O3 Ca2 O1 O1 64.25(12) 6_654 7_775
O1 Ca2 O1 O1 180.000(3) 10_556 7_775
O4 Ca2 O1 O1 -85.86(9) 8_566 7_775
Cl1 Ca2 O1 O1 180.000(3) . 7_775
Cl1 Ca2 O1 O1 0.000(6) 10_556 7_775
P1 Ca2 O1 O1 92.24(5) 9_656 7_775
O2 Ca2 O1 Ca2 -58.4(11) 7_666 2_765
O3 Ca2 O1 Ca2 -135.1(5) 10_556 2_765
O3 Ca2 O1 Ca2 81.9(4) . 2_765
O1A Ca2 O1 Ca2 62.1(5) . 2_765
O3 Ca2 O1 Ca2 2.4(5) 9_656 2_765
O3 Ca2 O1 Ca2 -53.7(4) 6_654 2_765
O1 Ca2 O1 Ca2 62.1(5) 10_556 2_765
O4 Ca2 O1 Ca2 156.2(4) 8_566 2_765
Cl1 Ca2 O1 Ca2 62.1(5) . 2_765
Cl1 Ca2 O1 Ca2 -117.9(5) 10_556 2_765
P1 Ca2 O1 Ca2 -25.7(5) 9_656 2_765
O2 Ca2 O1 Ca2 177.45(9) 7_666 3_675
O3 Ca2 O1 Ca2 100.7(5) 10_556 3_675
O3 Ca2 O1 Ca2 -42.3(6) . 3_675
O1A Ca2 O1 Ca2 -62.1(5) . 3_675
O3 Ca2 O1 Ca2 -121.8(5) 9_656 3_675
O3 Ca2 O1 Ca2 -177.8(6) 6_654 3_675
O1 Ca2 O1 Ca2 -62.1(5) 10_556 3_675
O4 Ca2 O1 Ca2 32.1(6) 8_566 3_675
Cl1 Ca2 O1 Ca2 -62.1(5) . 3_675
Cl1 Ca2 O1 Ca2 117.9(5) 10_556 3_675
P1 Ca2 O1 Ca2 -149.8(6) 9_656 3_675
O2 Ca2 O1A Ca2 0 7_666 2_765
O3 Ca2 O1A Ca2 -107.58(6) 10_556 2_765
O3 Ca2 O1A Ca2 107.58(6) . 2_765
O3 Ca2 O1A Ca2 29.25(5) 9_656 2_765
O3 Ca2 O1A Ca2 -29.25(5) 6_654 2_765
O1 Ca2 O1A Ca2 90 10_556 2_765
O1 Ca2 O1A Ca2 -90 . 2_765
O4 Ca2 O1A Ca2 180 8_566 2_765
Cl1 Ca2 O1A Ca2 90 . 2_765
Cl1 Ca2 O1A Ca2 -90 10_556 2_765
P1 Ca2 O1A Ca2 0 9_656 2_765
O2 Ca2 O1A Ca2 180 7_666 3_675
O3 Ca2 O1A Ca2 72.42(6) 10_556 3_675
O3 Ca2 O1A Ca2 -72.42(6) . 3_675
O3 Ca2 O1A Ca2 -150.75(5) 9_656 3_675
O3 Ca2 O1A Ca2 150.75(5) 6_654 3_675
O1 Ca2 O1A Ca2 -90 10_556 3_675
O1 Ca2 O1A Ca2 90 . 3_675
O4 Ca2 O1A Ca2 0 8_566 3_675
Cl1 Ca2 O1A Ca2 -90 . 3_675
Cl1 Ca2 O1A Ca2 90 10_556 3_675
P1 Ca2 O1A Ca2 180 9_656 3_675
